data_4134437
loop_
_publ_author_name
'Li, Tian-Yi'
'Muthiah Ravinson, Daniel Sylvinson'
'Haiges, Ralf'
'Djurovich, Peter I.'
'Thompson, Mark E.'

_publ_section_title
;
 Enhancement of the Luminescent Efficiency in
 Carbene-Au<sup>(I)</sup>-Aryl Complexes by the Restriction of
 Renner-Teller Distortion and Bond Rotation.
;
_journal_issue 13
_journal_name_full 'Journal of the American Chemical Society'
_journal_page_first 6158
_journal_page_last 6172
_journal_paper_doi 10.1021/jacs.9b13755
_journal_volume 142
_journal_year 2020
_chemical_formula_moiety 'C48 H52 Au N3 O2'
_chemical_formula_sum 'C48 H52 Au N3 O2'
_chemical_formula_weight 899.89
_space_group_crystal_system triclinic
_space_group_IT_number 2
_space_group_name_Hall '-P 1'
_space_group_name_H-M_alt 'P -1'
_atom_sites_solution_hydrogens geom
_audit_creation_method SHELXL-2014/7
_cell_angle_alpha 113.992(8)
_cell_angle_beta 98.581(11)
_cell_angle_gamma 95.042(9)
_cell_formula_units_Z 2
_cell_length_a 11.018(7)
_cell_length_b 14.238(9)
_cell_length_c 14.308(9)
_cell_measurement_reflns_used 6800
_cell_measurement_temperature 100(2)
_cell_measurement_theta_max 26.47
_cell_measurement_theta_min 2.26
_cell_volume 2000(2)
_computing_cell_refinement 'Bruker SAINT'
_computing_data_collection 'Bruker APEX2'
_computing_data_reduction 'Bruker SAINT'
_computing_molecular_graphics 'Bruker SHELXTL'
_computing_publication_material 'Bruker SHELXTL'
_computing_structure_refinement 'SHELXL-2014/7 (Sheldrick, 2014)'
_computing_structure_solution 'SHELXS-97 (Sheldrick 2008)'
_diffrn_ambient_temperature 100(2)
_diffrn_measured_fraction_theta_full 0.996
_diffrn_measured_fraction_theta_max 0.996
_diffrn_measurement_device_type 'Bruker APEX-II CCD'
_diffrn_measurement_method '\f and \w scans'
_diffrn_radiation_type MoK\a
_diffrn_radiation_wavelength 0.71073
_diffrn_reflns_av_R_equivalents 0.0907
_diffrn_reflns_av_unetI/netI 0.0887
_diffrn_reflns_Laue_measured_fraction_full 0.996
_diffrn_reflns_Laue_measured_fraction_max 0.996
_diffrn_reflns_limit_h_max 13
_diffrn_reflns_limit_h_min -13
_diffrn_reflns_limit_k_max 17
_diffrn_reflns_limit_k_min -17
_diffrn_reflns_limit_l_max 17
_diffrn_reflns_limit_l_min -17
_diffrn_reflns_number 27321
_diffrn_reflns_point_group_measured_fraction_full 0.996
_diffrn_reflns_point_group_measured_fraction_max 0.996
_diffrn_reflns_theta_full 25.242
_diffrn_reflns_theta_max 26.000
_diffrn_reflns_theta_min 1.587
_exptl_absorpt_coefficient_mu 3.721
_exptl_absorpt_correction_T_max 0.0236
_exptl_absorpt_correction_T_min 0.0047
_exptl_absorpt_correction_type multi-scan
_exptl_crystal_colour yellow
_exptl_crystal_density_diffrn 1.494
_exptl_crystal_description block
_exptl_crystal_F_000 912
_refine_diff_density_max 6.030
_refine_diff_density_min -2.864
_refine_diff_density_rms 0.289
_refine_ls_extinction_method none
_refine_ls_goodness_of_fit_ref 1.019
_refine_ls_hydrogen_treatment constr
_refine_ls_matrix_type full
_refine_ls_number_parameters 497
_refine_ls_number_reflns 7837
_refine_ls_number_restraints 0
_refine_ls_restrained_S_all 1.019
_refine_ls_R_factor_all 0.1285
_refine_ls_R_factor_gt 0.0967
_refine_ls_shift/su_max 0.000
_refine_ls_shift/su_mean 0.000
_refine_ls_structure_factor_coef Fsqd
_refine_ls_weighting_details 'w=1/[\s^2^(Fo^2^)+(0.1907P)^2^+19.4721P] where P=(Fo^2^+2Fc^2^)/3'
_refine_ls_weighting_scheme calc
_refine_ls_wR_factor_gt 0.2614
_refine_ls_wR_factor_ref 0.2894
_reflns_Friedel_coverage 0.000
_reflns_number_gt 5799
_reflns_number_total 7837
_reflns_threshold_expression 'I > 2\s(I)'
_cod_data_source_file ja9b13755_si_003.cif
_cod_data_source_block mo_Au19_0m_a
_cod_depositor_comments 'Adding full bibliography for 4134433--4134440.cif.'
_cod_database_code 4134437
_shelx_shelxl_version_number 2014/7
_shelx_space_group_comment
;
The symmetry employed for this shelxl refinement is uniquely defined
by the following loop, which should always be used as a source of
symmetry information in preference to the above space-group names.
They are only intended as comments.
;

loop_
_space_group_symop_operation_xyz
'x, y, z'
'-x, -y, -z'

loop_
_atom_site_label
_atom_site_type_symbol
_atom_site_fract_x
_atom_site_fract_y
_atom_site_fract_z
_atom_site_U_iso_or_equiv
_atom_site_adp_type
_atom_site_occupancy
_atom_site_site_symmetry_order
_atom_site_calc_flag
_atom_site_refinement_flags_posn
_atom_site_refinement_flags_adp
_atom_site_refinement_flags_occupancy
_atom_site_disorder_assembly
_atom_site_disorder_group
Au1 Au 0.45051(5) 0.43981(4) 0.23018(5) 0.0456(2) Uani 1 1 d . . . . .
N1 N 0.7349(11) 0.8969(9) 0.4194(11) 0.047(3) Uani 1 1 d . . . . .
O1 O 0.0614(9) 0.1522(8) 0.1262(10) 0.053(3) Uani 1 1 d . . . . .
C1 C 0.7235(15) 0.9696(11) 0.5148(13) 0.049(4) Uani 1 1 d . . . . .
O2 O 0.4460(10) 0.0420(8) 0.0943(9) 0.052(3) Uani 1 1 d . . . . .
N2 N 0.4278(11) 0.2114(8) 0.1431(9) 0.039(2) Uani 1 1 d . . . . .
C2 C 0.6520(14) 0.9594(12) 0.5842(13) 0.051(4) Uani 1 1 d . . . . .
H2 H 0.5996 0.8957 0.5674 0.062 Uiso 1 1 calc R U . . .
C3 C 0.6598(16) 1.0427(12) 0.6757(14) 0.054(4) Uani 1 1 d . . . . .
H3 H 0.6106 1.0371 0.7229 0.065 Uiso 1 1 calc R U . . .
N3 N 0.2389(11) 0.2667(8) 0.1688(9) 0.037(2) Uani 1 1 d . . . . .
C4 C 0.7366(15) 1.1362(12) 0.7035(15) 0.058(4) Uani 1 1 d . . . . .
H4 H 0.7376 1.1931 0.7685 0.069 Uiso 1 1 calc R U . . .
C5 C 0.8135(17) 1.1487(12) 0.6376(14) 0.060(4) Uani 1 1 d . . . . .
H5 H 0.8680 1.2120 0.6568 0.072 Uiso 1 1 calc R U . . .
C6 C 0.8046(13) 1.0615(11) 0.5412(14) 0.049(4) Uani 1 1 d . . . . .
C7 C 0.8728(15) 1.0446(11) 0.4592(13) 0.052(4) Uani 1 1 d . . . . .
C8 C 0.9595(18) 1.1082(12) 0.4415(14) 0.056(4) Uani 1 1 d . . . . .
H8 H 0.9869 1.1788 0.4902 0.067 Uiso 1 1 calc R U . . .
C9 C 1.0059(15) 1.0660(13) 0.3502(14) 0.056(4) Uani 1 1 d . . . . .
H9 H 1.0707 1.1061 0.3387 0.067 Uiso 1 1 calc R U . . .
C10 C 0.9575(16) 0.9659(13) 0.2765(14) 0.052(4) Uani 1 1 d . . . . .
H10 H 0.9886 0.9402 0.2138 0.062 Uiso 1 1 calc R U . . .
C11 C 0.8678(13) 0.9017(13) 0.2884(13) 0.048(3) Uani 1 1 d . . . . .
H11 H 0.8342 0.8340 0.2351 0.058 Uiso 1 1 calc R U . . .
C12 C 0.8271(13) 0.9415(10) 0.3849(11) 0.039(3) Uani 1 1 d . . . . .
C13 C 0.6706(15) 0.7919(11) 0.3669(12) 0.045(3) Uani 1 1 d . . . . .
C14 C 0.5428(16) 0.7756(10) 0.3618(12) 0.046(3) Uani 1 1 d . . . . .
H14 H 0.5008 0.8335 0.3879 0.056 Uiso 1 1 calc R U . . .
C15 C 0.4767(15) 0.6751(10) 0.3187(11) 0.043(3) Uani 1 1 d . . . . .
H15 H 0.3891 0.6645 0.3134 0.051 Uiso 1 1 calc R U . . .
C16 C 0.5397(13) 0.5873(11) 0.2822(11) 0.042(3) Uani 1 1 d . . . . .
C18 C 0.7303(16) 0.7081(11) 0.3274(11) 0.045(3) Uani 1 1 d . . . . .
H18 H 0.8171 0.7198 0.3294 0.054 Uiso 1 1 calc R U . . .
C17 C 0.6686(13) 0.6091(12) 0.2856(13) 0.048(3) Uani 1 1 d . . . . .
H17 H 0.7128 0.5529 0.2580 0.057 Uiso 1 1 calc R U . . .
C19 C 0.3661(12) 0.2912(10) 0.1768(10) 0.035(3) Uani 1 1 d . . . . .
C20 C 0.3777(11) 0.1049(11) 0.1050(12) 0.040(3) Uani 1 1 d . . . . .
C21 C 0.2380(12) 0.0751(10) 0.0731(12) 0.041(3) Uani 1 1 d . . . . .
C22 C 0.1706(12) 0.1674(10) 0.1260(11) 0.039(3) Uani 1 1 d . . . . .
C23 C 0.1940(15) -0.0172(11) 0.0935(14) 0.051(4) Uani 1 1 d . . . . .
H23A H 0.1063 -0.0442 0.0594 0.077 Uiso 1 1 calc R U . . .
H23B H 0.2032 0.0047 0.1689 0.077 Uiso 1 1 calc R U . . .
H23C H 0.2440 -0.0720 0.0653 0.077 Uiso 1 1 calc R U . . .
C24 C 0.2088(14) 0.0445(12) -0.0455(13) 0.050(4) Uani 1 1 d . . . . .
H24A H 0.2547 -0.0111 -0.0809 0.075 Uiso 1 1 calc R U . . .
H24B H 0.2338 0.1054 -0.0582 0.075 Uiso 1 1 calc R U . . .
H24C H 0.1193 0.0200 -0.0727 0.075 Uiso 1 1 calc R U . . .
C25 C 0.5635(14) 0.2383(10) 0.1522(13) 0.047(3) Uani 1 1 d . . . . .
C26 C 0.6045(15) 0.2675(11) 0.0800(13) 0.048(3) Uani 1 1 d . . . . .
C27 C 0.7301(16) 0.2911(12) 0.0895(15) 0.056(4) Uani 1 1 d . . . . .
H27 H 0.7603 0.3156 0.0433 0.067 Uiso 1 1 calc R U . . .
C28 C 0.8116(15) 0.2802(12) 0.1629(15) 0.057(4) Uani 1 1 d . . . . .
H28 H 0.8982 0.2921 0.1642 0.069 Uiso 1 1 calc R U . . .
C29 C 0.7724(14) 0.2526(11) 0.2355(14) 0.053(4) Uani 1 1 d . . . . .
H29 H 0.8316 0.2479 0.2883 0.063 Uiso 1 1 calc R U . . .
C30 C 0.6446(14) 0.2309(11) 0.2325(14) 0.049(4) Uani 1 1 d . . . . .
C31 C 0.6026(15) 0.2035(11) 0.3155(13) 0.048(3) Uani 1 1 d . . . . .
H31 H 0.5096 0.1932 0.3015 0.058 Uiso 1 1 calc R U . . .
C32 C 0.650(2) 0.2911(16) 0.4244(15) 0.074(5) Uani 1 1 d . . . . .
H32A H 0.7410 0.3023 0.4408 0.111 Uiso 1 1 calc R U . . .
H32B H 0.6174 0.2722 0.4757 0.111 Uiso 1 1 calc R U . . .
H32C H 0.6215 0.3552 0.4269 0.111 Uiso 1 1 calc R U . . .
C33 C 0.6418(16) 0.1014(14) 0.3101(15) 0.057(4) Uani 1 1 d . . . . .
H33A H 0.6139 0.0469 0.2387 0.086 Uiso 1 1 calc R U . . .
H33B H 0.6040 0.0808 0.3582 0.086 Uiso 1 1 calc R U . . .
H33C H 0.7326 0.1110 0.3299 0.086 Uiso 1 1 calc R U . . .
C34 C 0.5115(15) 0.2744(11) -0.0078(13) 0.049(4) Uani 1 1 d . . . . .
H34 H 0.4296 0.2818 0.0143 0.059 Uiso 1 1 calc R U . . .
C35 C 0.550(2) 0.3673(13) -0.0311(14) 0.062(5) Uani 1 1 d . . . . .
H35A H 0.6247 0.3571 -0.0617 0.093 Uiso 1 1 calc R U . . .
H35B H 0.5688 0.4314 0.0340 0.093 Uiso 1 1 calc R U . . .
H35C H 0.4825 0.3729 -0.0803 0.093 Uiso 1 1 calc R U . . .
C36 C 0.4938(18) 0.1738(13) -0.1066(15) 0.058(4) Uani 1 1 d . . . . .
H36A H 0.4264 0.1742 -0.1595 0.088 Uiso 1 1 calc R U . . .
H36B H 0.4725 0.1143 -0.0908 0.088 Uiso 1 1 calc R U . . .
H36C H 0.5710 0.1680 -0.1333 0.088 Uiso 1 1 calc R U . . .
C37 C 0.1722(13) 0.3543(10) 0.2072(13) 0.047(3) Uani 1 1 d . . . . .
C38 C 0.1587(14) 0.3936(11) 0.3108(13) 0.048(3) Uani 1 1 d . . . . .
C39 C 0.1015(16) 0.4804(11) 0.3429(15) 0.056(4) Uani 1 1 d . . . . .
H39 H 0.0914 0.5115 0.4133 0.067 Uiso 1 1 calc R U . . .
C40 C 0.0591(17) 0.5229(12) 0.2780(15) 0.061(4) Uani 1 1 d . . . . .
H40 H 0.0223 0.5839 0.3045 0.073 Uiso 1 1 calc R U . . .
C41 C 0.0679(17) 0.4802(12) 0.1745(15) 0.058(4) Uani 1 1 d . . . . .
H41 H 0.0343 0.5097 0.1295 0.070 Uiso 1 1 calc R U . . .
C42 C 0.1263(14) 0.3937(11) 0.1363(13) 0.049(4) Uani 1 1 d . . . . .
C43 C 0.1342(14) 0.3467(12) 0.0216(14) 0.053(4) Uani 1 1 d . . . . .
H43 H 0.1815 0.2875 0.0105 0.063 Uiso 1 1 calc R U . . .
C44 C 0.2082(16) 0.4229(14) -0.0065(16) 0.059(4) Uani 1 1 d . . . . .
H44A H 0.2222 0.3866 -0.0776 0.089 Uiso 1 1 calc R U . . .
H44B H 0.2885 0.4517 0.0426 0.089 Uiso 1 1 calc R U . . .
H44C H 0.1617 0.4795 -0.0026 0.089 Uiso 1 1 calc R U . . .
C45 C 0.0080(17) 0.3007(14) -0.0490(15) 0.060(4) Uani 1 1 d . . . . .
H45A H 0.0173 0.2705 -0.1220 0.091 Uiso 1 1 calc R U . . .
H45B H -0.0435 0.3556 -0.0379 0.091 Uiso 1 1 calc R U . . .
H45C H -0.0320 0.2463 -0.0331 0.091 Uiso 1 1 calc R U . . .
C46 C 0.2037(16) 0.3469(12) 0.3822(13) 0.051(4) Uani 1 1 d . . . . .
H46 H 0.2021 0.2715 0.3371 0.062 Uiso 1 1 calc R U . . .
C47 C 0.3384(16) 0.3910(17) 0.4422(15) 0.066(5) Uani 1 1 d . . . . .
H47A H 0.3936 0.3823 0.3925 0.098 Uiso 1 1 calc R U . . .
H47B H 0.3627 0.3538 0.4846 0.098 Uiso 1 1 calc R U . . .
H47C H 0.3450 0.4653 0.4878 0.098 Uiso 1 1 calc R U . . .
C48 C 0.1170(19) 0.3504(15) 0.4565(16) 0.066(5) Uani 1 1 d . . . . .
H48A H 0.0353 0.3096 0.4163 0.100 Uiso 1 1 calc R U . . .
H48B H 0.1080 0.4228 0.4975 0.100 Uiso 1 1 calc R U . . .
H48C H 0.1519 0.3210 0.5038 0.100 Uiso 1 1 calc R U . . .

loop_
_atom_site_aniso_label
_atom_site_aniso_U_11
_atom_site_aniso_U_22
_atom_site_aniso_U_33
_atom_site_aniso_U_23
_atom_site_aniso_U_13
_atom_site_aniso_U_12
Au1 0.0435(3) 0.0256(3) 0.0644(4) 0.0175(2) 0.0117(2) -0.0029(2)
N1 0.039(6) 0.027(6) 0.074(9) 0.021(6) 0.018(6) -0.003(5)
O1 0.029(5) 0.036(5) 0.092(8) 0.023(5) 0.015(5) 0.004(4)
C1 0.049(8) 0.028(7) 0.069(10) 0.022(7) 0.008(7) -0.002(6)
O2 0.038(5) 0.029(5) 0.085(8) 0.019(5) 0.014(5) 0.006(4)
N2 0.040(6) 0.026(5) 0.053(7) 0.017(5) 0.014(5) 0.003(4)
C2 0.039(8) 0.037(8) 0.074(11) 0.024(7) 0.006(7) -0.006(6)
C3 0.051(9) 0.042(8) 0.070(10) 0.020(7) 0.017(8) 0.013(7)
N3 0.043(6) 0.019(5) 0.053(7) 0.020(5) 0.009(5) 0.007(4)
C4 0.042(8) 0.033(8) 0.077(11) 0.007(7) 0.003(7) 0.008(6)
C5 0.060(10) 0.026(7) 0.078(12) 0.014(7) -0.007(8) -0.002(7)
C6 0.032(7) 0.034(7) 0.079(11) 0.028(7) 0.003(7) 0.003(6)
C7 0.050(9) 0.029(7) 0.067(10) 0.020(7) -0.009(7) -0.004(6)
C8 0.071(11) 0.031(7) 0.063(10) 0.021(7) 0.009(8) -0.003(7)
C9 0.044(8) 0.049(9) 0.078(11) 0.037(8) 0.001(7) -0.007(7)
C10 0.054(9) 0.049(9) 0.058(9) 0.027(7) 0.016(7) 0.005(7)
C11 0.034(7) 0.048(8) 0.061(9) 0.023(7) 0.011(6) -0.001(6)
C12 0.037(7) 0.032(7) 0.045(7) 0.017(6) 0.005(6) -0.003(5)
C13 0.052(8) 0.030(7) 0.054(9) 0.018(6) 0.018(7) 0.004(6)
C14 0.072(10) 0.017(6) 0.051(8) 0.011(5) 0.022(7) 0.015(6)
C15 0.059(9) 0.019(6) 0.050(8) 0.014(5) 0.015(7) 0.004(6)
C16 0.042(8) 0.033(7) 0.045(8) 0.012(6) 0.010(6) 0.001(6)
C18 0.062(9) 0.040(7) 0.047(8) 0.030(6) 0.017(7) 0.019(7)
C17 0.031(7) 0.044(8) 0.065(9) 0.016(7) 0.022(6) 0.003(6)
C19 0.034(6) 0.027(6) 0.046(7) 0.019(5) 0.006(5) 0.003(5)
C20 0.022(6) 0.037(7) 0.060(9) 0.020(6) 0.004(5) 0.004(5)
C21 0.030(6) 0.025(6) 0.061(9) 0.013(6) 0.007(6) -0.002(5)
C22 0.031(7) 0.026(6) 0.052(8) 0.013(5) 0.004(5) -0.005(5)
C23 0.050(9) 0.031(7) 0.070(10) 0.017(7) 0.018(7) 0.002(6)
C24 0.038(7) 0.038(7) 0.065(10) 0.016(7) 0.005(7) -0.002(6)
C25 0.039(7) 0.022(6) 0.081(11) 0.022(6) 0.015(7) 0.006(5)
C26 0.050(8) 0.028(7) 0.066(10) 0.018(6) 0.021(7) 0.005(6)
C27 0.053(9) 0.032(7) 0.083(12) 0.022(7) 0.020(8) 0.004(6)
C28 0.041(8) 0.036(8) 0.090(13) 0.025(8) 0.008(8) -0.002(6)
C29 0.034(7) 0.032(7) 0.084(11) 0.020(7) 0.001(7) 0.006(6)
C30 0.037(7) 0.032(7) 0.078(11) 0.025(7) 0.009(7) 0.003(6)
C31 0.043(8) 0.035(7) 0.068(10) 0.023(7) 0.011(7) 0.005(6)
C32 0.084(14) 0.055(11) 0.068(12) 0.013(9) 0.015(10) 0.004(10)
C33 0.044(8) 0.056(10) 0.082(12) 0.039(9) 0.017(8) 0.006(7)
C34 0.046(8) 0.033(7) 0.076(11) 0.028(7) 0.020(7) 0.008(6)
C35 0.086(13) 0.036(8) 0.069(11) 0.026(8) 0.027(9) 0.003(8)
C36 0.064(10) 0.039(8) 0.078(12) 0.029(8) 0.015(9) 0.013(7)
C37 0.030(7) 0.025(6) 0.081(11) 0.021(7) 0.010(6) -0.007(5)
C38 0.044(8) 0.027(7) 0.062(9) 0.011(6) 0.010(7) -0.003(6)
C39 0.054(9) 0.028(7) 0.078(11) 0.019(7) 0.014(8) -0.003(6)
C40 0.064(11) 0.024(7) 0.086(13) 0.017(7) 0.012(9) 0.003(7)
C41 0.059(10) 0.035(8) 0.084(12) 0.026(8) 0.022(9) 0.005(7)
C42 0.040(7) 0.034(7) 0.075(11) 0.030(7) 0.004(7) 0.000(6)
C43 0.041(8) 0.038(8) 0.091(12) 0.037(8) 0.018(8) 0.013(6)
C44 0.045(8) 0.051(9) 0.088(12) 0.034(9) 0.022(8) 0.003(7)
C45 0.057(10) 0.050(9) 0.073(11) 0.026(8) 0.014(8) 0.004(8)
C46 0.058(9) 0.033(7) 0.060(9) 0.017(7) 0.012(7) -0.001(6)
C47 0.044(9) 0.084(13) 0.077(12) 0.047(11) 0.006(8) 0.000(9)
C48 0.065(11) 0.050(10) 0.087(13) 0.033(9) 0.021(10) -0.003(8)

loop_
_atom_type_symbol
_atom_type_description
_atom_type_scat_dispersion_real
_atom_type_scat_dispersion_imag
_atom_type_scat_source
C C 0.0033 0.0016 'International Tables Vol C Tables 4.2.6.8 and 6.1.1.4'
H H 0.0000 0.0000 'International Tables Vol C Tables 4.2.6.8 and 6.1.1.4'
Au Au -2.0133 8.8022 'International Tables Vol C Tables 4.2.6.8 and 6.1.1.4'
N N 0.0061 0.0033 'International Tables Vol C Tables 4.2.6.8 and 6.1.1.4'
O O 0.0106 0.0060 'International Tables Vol C Tables 4.2.6.8 and 6.1.1.4'

loop_
_geom_angle_atom_site_label_1
_geom_angle_atom_site_label_2
_geom_angle_atom_site_label_3
_geom_angle
_geom_angle_site_symmetry_1
_geom_angle_site_symmetry_3
_geom_angle_publ_flag
C19 Au1 C16 178.3(5) . . ?
C1 N1 C12 107.9(11) . . ?
C1 N1 C13 126.3(12) . . ?
C12 N1 C13 125.7(12) . . ?
N1 C1 C6 109.3(14) . . ?
N1 C1 C2 129.4(13) . . ?
C6 C1 C2 121.2(15) . . ?
C19 N2 C20 126.3(11) . . ?
C19 N2 C25 116.3(11) . . ?
C20 N2 C25 117.3(10) . . ?
C3 C2 C1 117.9(14) . . ?
C3 C2 H2 121.0 . . ?
C1 C2 H2 121.0 . . ?
C2 C3 C4 122.6(16) . . ?
C2 C3 H3 118.7 . . ?
C4 C3 H3 118.7 . . ?
C22 N3 C19 125.9(11) . . ?
C22 N3 C37 117.6(11) . . ?
C19 N3 C37 116.5(10) . . ?
C3 C4 C5 121.4(15) . . ?
C3 C4 H4 119.3 . . ?
C5 C4 H4 119.3 . . ?
C4 C5 C6 116.1(15) . . ?
C4 C5 H5 122.0 . . ?
C6 C5 H5 122.0 . . ?
C1 C6 C5 120.8(16) . . ?
C1 C6 C7 108.1(14) . . ?
C5 C6 C7 131.0(15) . . ?
C8 C7 C12 121.2(16) . . ?
C8 C7 C6 133.3(15) . . ?
C12 C7 C6 105.4(13) . . ?
C7 C8 C9 118.2(15) . . ?
C7 C8 H8 120.9 . . ?
C9 C8 H8 120.9 . . ?
C10 C9 C8 119.9(15) . . ?
C10 C9 H9 120.0 . . ?
C8 C9 H9 120.0 . . ?
C11 C10 C9 123.9(16) . . ?
C11 C10 H10 118.1 . . ?
C9 C10 H10 118.1 . . ?
C10 C11 C12 116.4(15) . . ?
C10 C11 H11 121.8 . . ?
C12 C11 H11 121.8 . . ?
N1 C12 C7 109.4(13) . . ?
N1 C12 C11 130.1(13) . . ?
C7 C12 C11 120.2(14) . . ?
C18 C13 C14 119.6(14) . . ?
C18 C13 N1 122.8(14) . . ?
C14 C13 N1 117.5(12) . . ?
C15 C14 C13 120.2(13) . . ?
C15 C14 H14 119.9 . . ?
C13 C14 H14 119.9 . . ?
C14 C15 C16 120.4(14) . . ?
C14 C15 H15 119.8 . . ?
C16 C15 H15 119.8 . . ?
C17 C16 C15 116.5(13) . . ?
C17 C16 Au1 121.5(11) . . ?
C15 C16 Au1 121.9(10) . . ?
C17 C18 C13 121.5(15) . . ?
C17 C18 H18 119.2 . . ?
C13 C18 H18 119.2 . . ?
C18 C17 C16 121.6(14) . . ?
C18 C17 H17 119.2 . . ?
C16 C17 H17 119.2 . . ?
N2 C19 N3 116.7(11) . . ?
N2 C19 Au1 121.8(9) . . ?
N3 C19 Au1 121.4(9) . . ?
O2 C20 N2 119.8(12) . . ?
O2 C20 C21 122.8(12) . . ?
N2 C20 C21 117.3(11) . . ?
C20 C21 C23 110.9(12) . . ?
C20 C21 C24 104.9(11) . . ?
C23 C21 C24 109.7(12) . . ?
C20 C21 C22 112.4(11) . . ?
C23 C21 C22 111.0(12) . . ?
C24 C21 C22 107.6(12) . . ?
O1 C22 N3 122.1(12) . . ?
O1 C22 C21 120.3(12) . . ?
N3 C22 C21 117.6(11) . . ?
C21 C23 H23A 109.5 . . ?
C21 C23 H23B 109.5 . . ?
H23A C23 H23B 109.5 . . ?
C21 C23 H23C 109.5 . . ?
H23A C23 H23C 109.5 . . ?
H23B C23 H23C 109.5 . . ?
C21 C24 H24A 109.5 . . ?
C21 C24 H24B 109.5 . . ?
H24A C24 H24B 109.5 . . ?
C21 C24 H24C 109.5 . . ?
H24A C24 H24C 109.5 . . ?
H24B C24 H24C 109.5 . . ?
C26 C25 C30 122.6(14) . . ?
C26 C25 N2 119.0(14) . . ?
C30 C25 N2 118.4(13) . . ?
C27 C26 C25 117.9(16) . . ?
C27 C26 C34 121.2(14) . . ?
C25 C26 C34 120.9(14) . . ?
C28 C27 C26 121.3(16) . . ?
C28 C27 H27 119.3 . . ?
C26 C27 H27 119.3 . . ?
C27 C28 C29 121.2(16) . . ?
C27 C28 H28 119.4 . . ?
C29 C28 H28 119.4 . . ?
C28 C29 C30 120.2(16) . . ?
C28 C29 H29 119.9 . . ?
C30 C29 H29 119.9 . . ?
C25 C30 C29 116.5(15) . . ?
C25 C30 C31 123.9(13) . . ?
C29 C30 C31 119.5(15) . . ?
C30 C31 C32 111.7(14) . . ?
C30 C31 C33 111.3(13) . . ?
C32 C31 C33 110.8(16) . . ?
C30 C31 H31 107.6 . . ?
C32 C31 H31 107.6 . . ?
C33 C31 H31 107.6 . . ?
C31 C32 H32A 109.5 . . ?
C31 C32 H32B 109.5 . . ?
H32A C32 H32B 109.5 . . ?
C31 C32 H32C 109.5 . . ?
H32A C32 H32C 109.5 . . ?
H32B C32 H32C 109.5 . . ?
C31 C33 H33A 109.5 . . ?
C31 C33 H33B 109.5 . . ?
H33A C33 H33B 109.5 . . ?
C31 C33 H33C 109.5 . . ?
H33A C33 H33C 109.5 . . ?
H33B C33 H33C 109.5 . . ?
C36 C34 C35 109.7(14) . . ?
C36 C34 C26 109.4(12) . . ?
C35 C34 C26 113.6(14) . . ?
C36 C34 H34 108.0 . . ?
C35 C34 H34 108.0 . . ?
C26 C34 H34 108.0 . . ?
C34 C35 H35A 109.5 . . ?
C34 C35 H35B 109.5 . . ?
H35A C35 H35B 109.5 . . ?
C34 C35 H35C 109.5 . . ?
H35A C35 H35C 109.5 . . ?
H35B C35 H35C 109.5 . . ?
C34 C36 H36A 109.5 . . ?
C34 C36 H36B 109.5 . . ?
H36A C36 H36B 109.5 . . ?
C34 C36 H36C 109.5 . . ?
H36A C36 H36C 109.5 . . ?
H36B C36 H36C 109.5 . . ?
C38 C37 C42 124.4(14) . . ?
C38 C37 N3 118.7(13) . . ?
C42 C37 N3 117.0(14) . . ?
C39 C38 C37 115.1(15) . . ?
C39 C38 C46 122.0(15) . . ?
C37 C38 C46 122.8(14) . . ?
C40 C39 C38 122.4(17) . . ?
C40 C39 H39 118.8 . . ?
C38 C39 H39 118.8 . . ?
C39 C40 C41 121.8(16) . . ?
C39 C40 H40 119.1 . . ?
C41 C40 H40 119.1 . . ?
C40 C41 C42 119.4(17) . . ?
C40 C41 H41 120.3 . . ?
C42 C41 H41 120.3 . . ?
C41 C42 C37 116.8(16) . . ?
C41 C42 C43 118.9(14) . . ?
C37 C42 C43 124.3(14) . . ?
C45 C43 C44 112.6(15) . . ?
C45 C43 C42 112.1(13) . . ?
C44 C43 C42 112.0(14) . . ?
C45 C43 H43 106.6 . . ?
C44 C43 H43 106.6 . . ?
C42 C43 H43 106.6 . . ?
C43 C44 H44A 109.5 . . ?
C43 C44 H44B 109.5 . . ?
H44A C44 H44B 109.5 . . ?
C43 C44 H44C 109.5 . . ?
H44A C44 H44C 109.5 . . ?
H44B C44 H44C 109.5 . . ?
C43 C45 H45A 109.5 . . ?
C43 C45 H45B 109.5 . . ?
H45A C45 H45B 109.5 . . ?
C43 C45 H45C 109.5 . . ?
H45A C45 H45C 109.5 . . ?
H45B C45 H45C 109.5 . . ?
C38 C46 C48 112.4(15) . . ?
C38 C46 C47 114.3(13) . . ?
C48 C46 C47 110.8(15) . . ?
C38 C46 H46 106.2 . . ?
C48 C46 H46 106.2 . . ?
C47 C46 H46 106.2 . . ?
C46 C47 H47A 109.5 . . ?
C46 C47 H47B 109.5 . . ?
H47A C47 H47B 109.5 . . ?
C46 C47 H47C 109.5 . . ?
H47A C47 H47C 109.5 . . ?
H47B C47 H47C 109.5 . . ?
C46 C48 H48A 109.5 . . ?
C46 C48 H48B 109.5 . . ?
H48A C48 H48B 109.5 . . ?
C46 C48 H48C 109.5 . . ?
H48A C48 H48C 109.5 . . ?
H48B C48 H48C 109.5 . . ?

loop_
_geom_bond_atom_site_label_1
_geom_bond_atom_site_label_2
_geom_bond_distance
_geom_bond_site_symmetry_2
_geom_bond_publ_flag
Au1 C19 2.014(13) . ?
Au1 C16 2.019(14) . ?
N1 C1 1.37(2) . ?
N1 C12 1.403(17) . ?
N1 C13 1.430(18) . ?
O1 C22 1.204(16) . ?
C1 C6 1.39(2) . ?
C1 C2 1.40(2) . ?
O2 C20 1.197(16) . ?
N2 C19 1.332(17) . ?
N2 C20 1.412(17) . ?
N2 C25 1.483(18) . ?
C2 C3 1.35(2) . ?
C2 H2 0.9500 . ?
C3 C4 1.38(2) . ?
C3 H3 0.9500 . ?
N3 C22 1.383(16) . ?
N3 C19 1.390(17) . ?
N3 C37 1.456(17) . ?
C4 C5 1.41(3) . ?
C4 H4 0.9500 . ?
C5 C6 1.41(2) . ?
C5 H5 0.9500 . ?
C6 C7 1.44(2) . ?
C7 C8 1.38(2) . ?
C7 C12 1.41(2) . ?
C8 C9 1.39(3) . ?
C8 H8 0.9500 . ?
C9 C10 1.38(2) . ?
C9 H9 0.9500 . ?
C10 C11 1.36(2) . ?
C10 H10 0.9500 . ?
C11 C12 1.42(2) . ?
C11 H11 0.9500 . ?
C13 C18 1.37(2) . ?
C13 C14 1.39(2) . ?
C14 C15 1.387(19) . ?
C14 H14 0.9500 . ?
C15 C16 1.43(2) . ?
C15 H15 0.9500 . ?
C16 C17 1.416(19) . ?
C18 C17 1.35(2) . ?
C18 H18 0.9500 . ?
C17 H17 0.9500 . ?
C20 C21 1.508(17) . ?
C21 C23 1.51(2) . ?
C21 C24 1.54(2) . ?
C21 C22 1.545(19) . ?
C23 H23A 0.9800 . ?
C23 H23B 0.9800 . ?
C23 H23C 0.9800 . ?
C24 H24A 0.9800 . ?
C24 H24B 0.9800 . ?
C24 H24C 0.9800 . ?
C25 C26 1.38(2) . ?
C25 C30 1.39(2) . ?
C26 C27 1.37(2) . ?
C26 C34 1.54(2) . ?
C27 C28 1.35(3) . ?
C27 H27 0.9500 . ?
C28 C29 1.36(3) . ?
C28 H28 0.9500 . ?
C29 C30 1.41(2) . ?
C29 H29 0.9500 . ?
C30 C31 1.51(2) . ?
C31 C32 1.52(2) . ?
C31 C33 1.53(2) . ?
C31 H31 1.0000 . ?
C32 H32A 0.9800 . ?
C32 H32B 0.9800 . ?
C32 H32C 0.9800 . ?
C33 H33A 0.9800 . ?
C33 H33B 0.9800 . ?
C33 H33C 0.9800 . ?
C34 C36 1.52(2) . ?
C34 C35 1.53(2) . ?
C34 H34 1.0000 . ?
C35 H35A 0.9800 . ?
C35 H35B 0.9800 . ?
C35 H35C 0.9800 . ?
C36 H36A 0.9800 . ?
C36 H36B 0.9800 . ?
C36 H36C 0.9800 . ?
C37 C38 1.39(2) . ?
C37 C42 1.40(2) . ?
C38 C39 1.38(2) . ?
C38 C46 1.48(2) . ?
C39 C40 1.35(3) . ?
C39 H39 0.9500 . ?
C40 C41 1.38(3) . ?
C40 H40 0.9500 . ?
C41 C42 1.39(2) . ?
C41 H41 0.9500 . ?
C42 C43 1.52(2) . ?
C43 C45 1.51(2) . ?
C43 C44 1.52(2) . ?
C43 H43 1.0000 . ?
C44 H44A 0.9800 . ?
C44 H44B 0.9800 . ?
C44 H44C 0.9800 . ?
C45 H45A 0.9800 . ?
C45 H45B 0.9800 . ?
C45 H45C 0.9800 . ?
C46 C48 1.52(2) . ?
C46 C47 1.53(2) . ?
C46 H46 1.0000 . ?
C47 H47A 0.9800 . ?
C47 H47B 0.9800 . ?
C47 H47C 0.9800 . ?
C48 H48A 0.9800 . ?
C48 H48B 0.9800 . ?
C48 H48C 0.9800 . ?
